data_7001875
loop_
_publ_author_name
'Biswas, Shyam'
'Grzywa, Maciej'
'Nayek, Hari Pada'
'Dehnen, Stefanie'
'Senkovska, Irena'
'Kaskel, Stefan'
'Volkmer, Dirk'

_publ_section_title
;
 A cubic coordination framework constructed from benzobistriazolate
 ligands and zinc ions having selective gas sorption properties
;
_journal_issue 33
_journal_name_full 'Dalton Transactions'
_journal_page_first 6487
_journal_page_last 6495
_journal_paper_doi 10.1039/b904280f
_journal_year 2009
_chemical_formula_moiety 'C18 H6 Cl4 N18 Zn5, 3(C3 H7 N1 O1)'
_chemical_formula_sum 'C27 H27 Cl4 N21 O3 Zn5'
_chemical_formula_weight 1162.3612
_chemical_name_systematic
;
?
;
_space_group_IT_number 225
_symmetry_cell_setting cubic
_symmetry_space_group_name_Hall '-F 4 2 3'
_symmetry_space_group_name_H-M 'F m -3 m'
_atom_sites_solution_hydrogens geom
_atom_sites_solution_primary direct
_atom_sites_solution_secondary difmap
_audit_creation_method SHELXL-97
_cell_angle_alpha 90.00
_cell_angle_beta 90.00
_cell_angle_gamma 90.00
_cell_formula_units_Z 8
_cell_length_a 21.697(3)
_cell_length_b 21.697(3)
_cell_length_c 21.697(3)
_cell_measurement_temperature 103(2)
_cell_volume 10214(2)
_computing_cell_refinement 'STOE CELL'
_computing_data_collection 'STOE EXPOSE'
_computing_data_reduction 'STOE INTEGRATE'
_computing_molecular_graphics 'Mercury 1.4.2'
_computing_publication_material 'DIAMOND 3.0'
_computing_structure_refinement 'SHELXL-97 (Sheldrick, 1997)'
_computing_structure_solution 'SHELXS-97 (Sheldrick, 1990)'
_diffrn_ambient_temperature 103(2)
_diffrn_measured_fraction_theta_full 0.99
_diffrn_measured_fraction_theta_max 0.883
_diffrn_measurement_device_type 'STOE IPDS 2T'
_diffrn_measurement_method 'rotation method'
_diffrn_radiation_monochromator graphite
_diffrn_radiation_source 'fine-focus sealed tube'
_diffrn_radiation_type MoK\a
_diffrn_radiation_wavelength 0.71073
_diffrn_reflns_av_R_equivalents 0.1181
_diffrn_reflns_av_sigmaI/netI 0.0255
_diffrn_reflns_limit_h_max 27
_diffrn_reflns_limit_h_min -27
_diffrn_reflns_limit_k_max 27
_diffrn_reflns_limit_k_min -27
_diffrn_reflns_limit_l_max 27
_diffrn_reflns_limit_l_min -27
_diffrn_reflns_number 16467
_diffrn_reflns_theta_full 26.77
_diffrn_reflns_theta_max 26.77
_diffrn_reflns_theta_min 4.60
_exptl_absorpt_coefficient_mu 2.573
_exptl_absorpt_correction_T_max 0.85732
_exptl_absorpt_correction_T_min 0.81023
_exptl_absorpt_correction_type 'semi-empirical from psi-scans'
_exptl_absorpt_process_details XPREP
_exptl_crystal_colour 'light yellow'
_exptl_crystal_density_diffrn 1.482
_exptl_crystal_density_method 'not measured'
_exptl_crystal_description octahedral
_exptl_crystal_F_000 4624
_exptl_crystal_size_max 0.08
_exptl_crystal_size_mid 0.06
_exptl_crystal_size_min 0.06
_refine_diff_density_max 0.977
_refine_diff_density_min -0.725
_refine_diff_density_rms 0.113
_refine_ls_extinction_method none
_refine_ls_goodness_of_fit_ref 1.199
_refine_ls_hydrogen_treatment constr
_refine_ls_matrix_type full
_refine_ls_number_parameters 48
_refine_ls_number_reflns 542
_refine_ls_number_restraints 0
_refine_ls_restrained_S_all 1.199
_refine_ls_R_factor_all 0.0756
_refine_ls_R_factor_gt 0.0678
_refine_ls_shift/su_max 0.000
_refine_ls_shift/su_mean 0.000
_refine_ls_structure_factor_coef Fsqd
_refine_ls_weighting_details 'calc w=1/[\s^2^(Fo^2^)+(0.0580P)^2^+219.3190P] where P=(Fo^2^+2Fc^2^)/3'
_refine_ls_weighting_scheme calc
_refine_ls_wR_factor_gt 0.1480
_refine_ls_wR_factor_ref 0.1514
_reflns_number_gt 505
_reflns_number_total 542
_reflns_threshold_expression >2sigma(I)
_cod_data_source_file b904280f.txt
_cod_data_source_block MFU-4
_cod_original_sg_symbol_H-M Fm-3m
_cod_database_code 7001875

loop_
_symmetry_equiv_pos_as_xyz
'x, y, z'
'-x, -y, z'
'-x, y, -z'
'x, -y, -z'
'z, x, y'
'z, -x, -y'
'-z, -x, y'
'-z, x, -y'
'y, z, x'
'-y, z, -x'
'y, -z, -x'
'-y, -z, x'
'y, x, -z'
'-y, -x, -z'
'y, -x, z'
'-y, x, z'
'x, z, -y'
'-x, z, y'
'-x, -z, -y'
'x, -z, y'
'z, y, -x'
'z, -y, x'
'-z, y, x'
'-z, -y, -x'
'x, y+1/2, z+1/2'
'-x, -y+1/2, z+1/2'
'-x, y+1/2, -z+1/2'
'x, -y+1/2, -z+1/2'
'z, x+1/2, y+1/2'
'z, -x+1/2, -y+1/2'
'-z, -x+1/2, y+1/2'
'-z, x+1/2, -y+1/2'
'y, z+1/2, x+1/2'
'-y, z+1/2, -x+1/2'
'y, -z+1/2, -x+1/2'
'-y, -z+1/2, x+1/2'
'y, x+1/2, -z+1/2'
'-y, -x+1/2, -z+1/2'
'y, -x+1/2, z+1/2'
'-y, x+1/2, z+1/2'
'x, z+1/2, -y+1/2'
'-x, z+1/2, y+1/2'
'-x, -z+1/2, -y+1/2'
'x, -z+1/2, y+1/2'
'z, y+1/2, -x+1/2'
'z, -y+1/2, x+1/2'
'-z, y+1/2, x+1/2'
'-z, -y+1/2, -x+1/2'
'x+1/2, y, z+1/2'
'-x+1/2, -y, z+1/2'
'-x+1/2, y, -z+1/2'
'x+1/2, -y, -z+1/2'
'z+1/2, x, y+1/2'
'z+1/2, -x, -y+1/2'
'-z+1/2, -x, y+1/2'
'-z+1/2, x, -y+1/2'
'y+1/2, z, x+1/2'
'-y+1/2, z, -x+1/2'
'y+1/2, -z, -x+1/2'
'-y+1/2, -z, x+1/2'
'y+1/2, x, -z+1/2'
'-y+1/2, -x, -z+1/2'
'y+1/2, -x, z+1/2'
'-y+1/2, x, z+1/2'
'x+1/2, z, -y+1/2'
'-x+1/2, z, y+1/2'
'-x+1/2, -z, -y+1/2'
'x+1/2, -z, y+1/2'
'z+1/2, y, -x+1/2'
'z+1/2, -y, x+1/2'
'-z+1/2, y, x+1/2'
'-z+1/2, -y, -x+1/2'
'x+1/2, y+1/2, z'
'-x+1/2, -y+1/2, z'
'-x+1/2, y+1/2, -z'
'x+1/2, -y+1/2, -z'
'z+1/2, x+1/2, y'
'z+1/2, -x+1/2, -y'
'-z+1/2, -x+1/2, y'
'-z+1/2, x+1/2, -y'
'y+1/2, z+1/2, x'
'-y+1/2, z+1/2, -x'
'y+1/2, -z+1/2, -x'
'-y+1/2, -z+1/2, x'
'y+1/2, x+1/2, -z'
'-y+1/2, -x+1/2, -z'
'y+1/2, -x+1/2, z'
'-y+1/2, x+1/2, z'
'x+1/2, z+1/2, -y'
'-x+1/2, z+1/2, y'
'-x+1/2, -z+1/2, -y'
'x+1/2, -z+1/2, y'
'z+1/2, y+1/2, -x'
'z+1/2, -y+1/2, x'
'-z+1/2, y+1/2, x'
'-z+1/2, -y+1/2, -x'
'-x, -y, -z'
'x, y, -z'
'x, -y, z'
'-x, y, z'
'-z, -x, -y'
'-z, x, y'
'z, x, -y'
'z, -x, y'
'-y, -z, -x'
'y, -z, x'
'-y, z, x'
'y, z, -x'
'-y, -x, z'
'y, x, z'
'-y, x, -z'
'y, -x, -z'
'-x, -z, y'
'x, -z, -y'
'x, z, y'
'-x, z, -y'
'-z, -y, x'
'-z, y, -x'
'z, -y, -x'
'z, y, x'
'-x, -y+1/2, -z+1/2'
'x, y+1/2, -z+1/2'
'x, -y+1/2, z+1/2'
'-x, y+1/2, z+1/2'
'-z, -x+1/2, -y+1/2'
'-z, x+1/2, y+1/2'
'z, x+1/2, -y+1/2'
'z, -x+1/2, y+1/2'
'-y, -z+1/2, -x+1/2'
'y, -z+1/2, x+1/2'
'-y, z+1/2, x+1/2'
'y, z+1/2, -x+1/2'
'-y, -x+1/2, z+1/2'
'y, x+1/2, z+1/2'
'-y, x+1/2, -z+1/2'
'y, -x+1/2, -z+1/2'
'-x, -z+1/2, y+1/2'
'x, -z+1/2, -y+1/2'
'x, z+1/2, y+1/2'
'-x, z+1/2, -y+1/2'
'-z, -y+1/2, x+1/2'
'-z, y+1/2, -x+1/2'
'z, -y+1/2, -x+1/2'
'z, y+1/2, x+1/2'
'-x+1/2, -y, -z+1/2'
'x+1/2, y, -z+1/2'
'x+1/2, -y, z+1/2'
'-x+1/2, y, z+1/2'
'-z+1/2, -x, -y+1/2'
'-z+1/2, x, y+1/2'
'z+1/2, x, -y+1/2'
'z+1/2, -x, y+1/2'
'-y+1/2, -z, -x+1/2'
'y+1/2, -z, x+1/2'
'-y+1/2, z, x+1/2'
'y+1/2, z, -x+1/2'
'-y+1/2, -x, z+1/2'
'y+1/2, x, z+1/2'
'-y+1/2, x, -z+1/2'
'y+1/2, -x, -z+1/2'
'-x+1/2, -z, y+1/2'
'x+1/2, -z, -y+1/2'
'x+1/2, z, y+1/2'
'-x+1/2, z, -y+1/2'
'-z+1/2, -y, x+1/2'
'-z+1/2, y, -x+1/2'
'z+1/2, -y, -x+1/2'
'z+1/2, y, x+1/2'
'-x+1/2, -y+1/2, -z'
'x+1/2, y+1/2, -z'
'x+1/2, -y+1/2, z'
'-x+1/2, y+1/2, z'
'-z+1/2, -x+1/2, -y'
'-z+1/2, x+1/2, y'
'z+1/2, x+1/2, -y'
'z+1/2, -x+1/2, y'
'-y+1/2, -z+1/2, -x'
'y+1/2, -z+1/2, x'
'-y+1/2, z+1/2, x'
'y+1/2, z+1/2, -x'
'-y+1/2, -x+1/2, z'
'y+1/2, x+1/2, z'
'-y+1/2, x+1/2, -z'
'y+1/2, -x+1/2, -z'
'-x+1/2, -z+1/2, y'
'x+1/2, -z+1/2, -y'
'x+1/2, z+1/2, y'
'-x+1/2, z+1/2, -y'
'-z+1/2, -y+1/2, x'
'-z+1/2, y+1/2, -x'
'z+1/2, -y+1/2, -x'
'z+1/2, y+1/2, x'

loop_
_atom_site_label
_atom_site_type_symbol
_atom_site_fract_x
_atom_site_fract_y
_atom_site_fract_z
_atom_site_U_iso_or_equiv
_atom_site_adp_type
_atom_site_occupancy
_atom_site_symmetry_multiplicity
_atom_site_calc_flag
_atom_site_refinement_flags
_atom_site_disorder_assembly
_atom_site_disorder_group
Zn1 Zn 0.34584(4) 0.34584(4) 0.15416(4) 0.0259(5) Uani 1 6 d S . .
Zn2 Zn 0.2500 0.2500 0.2500 0.0225(7) Uani 1 24 d S . .
Cl1 Cl 0.40188(12) 0.40188(12) 0.09812(12) 0.0660(14) Uani 1 6 d S . .
N1 N 0.3858(2) 0.28548(17) 0.21452(17) 0.0192(11) Uani 1 2 d S . .
N2 N 0.3519(3) 0.2500 0.2500 0.0205(15) Uani 1 4 d S . .
C1 C 0.4464(3) 0.2273(2) 0.2727(2) 0.0180(12) Uani 1 2 d S . .
C2 C 0.5000 0.2007(3) 0.2993(3) 0.027(2) Uani 1 4 d S . .
H2 H 0.5000 0.1704 0.3296 0.032 Uiso 1 4 calc SR . .
C11 C 0.0000 0.4389(3) 0.0000(3) 0.08(5) Uiso 0.13 8 d SPR . .
C22 C 0.0291 0.4189(3) 0.0812(3) 0.09(9) Uiso 0.05 2 d SPR . .
C33 C 0.1121 0.3376(3) 0.1121(3) 0.07(6) Uiso 0.05 2 d SPR . .
C44 C 0.0641 0.2839(3) 0.0641(3) 0.09(2) Uiso 0.19 2 d SPR . .
C55 C 0.0760 0.3497(3) 0.0000(3) 0.08(5) Uiso 0.07 2 d SPR . .
C66 C 0.0000 0.2134(3) 0.0000(3) 0.06(3) Uiso 0.20 8 d SPR . .
C77 C 0.1468 0.3532(3) 0.0000(3) 0.10(8) Uiso 0.09 4 d SPR . .
C88 C 0.0865 0.4135(3) 0.0000(3) 0.08(8) Uiso 0.07 4 d SPR . .
C99 C 0.0000 0.1687(3) 0.0000(3) 0.07(4) Uiso 0.18 8 d SPR . .
C111 C 0.0000 0.2090(3) 0.0884(3) 0.09(9) Uiso 0.05 2 d SPR . .
C222 C 0.1113 0.2457(3) 0.0000(3) 0.07(6) Uiso 0.05 2 d SPR . .
C333 C 0.1484 0.2970(3) 0.1484(3) 0.10(6) Uiso 0.08 2 d SPR . .
O11 O 0.0852 0.3199(3) 0.0852(3) 0.086(18) Uiso 0.15 2 d SPR . .
O22 O 0.0000 0.3733(3) 0.0000(3) 0.01(4) Uiso 0.03 8 d SPR . .
O33 O 0.0000 0.1609(3) -0.0790(3) 0.11(18) Uiso 0.02 2 d SPR . .
O44 O 0.1129 0.3067(3) 0.0000(3) 0.11(5) Uiso 0.07 2 d SPR . .
N11 N 0.0324 0.4676(3) -0.0324(3) 0.09(5) Uiso 0.13 6 d SPR . .
N22 N 0.1364 0.3636(3) 0.1364(3) 0.08(5) Uiso 0.10 6 d SPR . .
N33 N 0.0447 0.2352(3) 0.0447(3) 0.11(6) Uiso 0.08 2 d SPR . .
N44 N 0.0437 0.2583(3) 0.0000(3) 0.08(3) Uiso 0.09 2 d SPR . .

loop_
_atom_site_aniso_label
_atom_site_aniso_U_11
_atom_site_aniso_U_22
_atom_site_aniso_U_33
_atom_site_aniso_U_23
_atom_site_aniso_U_13
_atom_site_aniso_U_12
Zn1 0.0259(5) 0.0259(5) 0.0259(5) -0.0042(3) -0.0042(3) 0.0042(3)
Zn2 0.0225(7) 0.0225(7) 0.0225(7) 0.000 0.000 0.000
Cl1 0.0660(14) 0.0660(14) 0.0660(14) 0.0143(11) 0.0143(11) -0.0143(11)
N1 0.016(2) 0.0209(16) 0.0209(16) 0.005(2) 0.0021(14) -0.0021(14)
N2 0.023(4) 0.019(2) 0.019(2) -0.003(3) 0.000 0.000
C1 0.015(3) 0.0197(17) 0.0197(17) 0.005(2) 0.0017(16) -0.0017(16)
C2 0.022(5) 0.029(3) 0.029(3) 0.008(4) 0.000 0.000

loop_
_atom_type_symbol
_atom_type_description
_atom_type_scat_dispersion_real
_atom_type_scat_dispersion_imag
_atom_type_scat_source
C C 0.0033 0.0016 'International Tables Vol C Tables 4.2.6.8 and 6.1.1.4'
H H 0.0000 0.0000 'International Tables Vol C Tables 4.2.6.8 and 6.1.1.4'
N N 0.0061 0.0033 'International Tables Vol C Tables 4.2.6.8 and 6.1.1.4'
Cl Cl 0.1484 0.1585 'International Tables Vol C Tables 4.2.6.8 and 6.1.1.4'
Zn Zn 0.2839 1.4301 'International Tables Vol C Tables 4.2.6.8 and 6.1.1.4'
O O 0.0106 0.0060 'International Tables Vol C Tables 4.2.6.8 and 6.1.1.4'

loop_
_geom_angle_atom_site_label_1
_geom_angle_atom_site_label_2
_geom_angle_atom_site_label_3
_geom_angle
_geom_angle_site_symmetry_1
_geom_angle_site_symmetry_3
_geom_angle_publ_flag
N1 Zn1 N1 97.66(19) 35 . ?
N1 Zn1 N1 97.66(19) 35 56 ?
N1 Zn1 N1 97.66(19) . 56 ?
N1 Zn1 Cl1 119.63(15) 35 . ?
N1 Zn1 Cl1 119.63(15) . . ?
N1 Zn1 Cl1 119.63(15) 56 . ?
N2 Zn2 N2 90.0 58 . ?
N2 Zn2 N2 90.000(1) 58 74 ?
N2 Zn2 N2 180.0 . 74 ?
N2 Zn2 N2 90.0 58 5 ?
N2 Zn2 N2 90.000(1) . 5 ?
N2 Zn2 N2 90.0 74 5 ?
N2 Zn2 N2 90.0 58 30 ?
N2 Zn2 N2 90.0 . 30 ?
N2 Zn2 N2 90.000(1) 74 30 ?
N2 Zn2 N2 180.000(1) 5 30 ?
N2 Zn2 N2 180.0 58 9 ?
N2 Zn2 N2 90.0 . 9 ?
N2 Zn2 N2 90.0 74 9 ?
N2 Zn2 N2 90.0 5 9 ?
N2 Zn2 N2 90.0 30 9 ?
N2 N1 C1 107.5(5) . 28 ?
N2 N1 Zn1 120.9(4) . . ?
C1 N1 Zn1 131.7(4) 28 . ?
N1 N2 N1 111.9(7) 28 . ?
N1 N2 Zn2 124.0(4) 28 . ?
N1 N2 Zn2 124.0(4) . . ?
N1 C1 C1 106.6(3) 28 28 ?
N1 C1 C2 128.4(6) 28 . ?
C1 C1 C2 125.0(4) 28 . ?
C1 C2 C1 109.9(8) . 100_655 ?
C1 C2 H2 125.0(3) . . ?

loop_
_geom_bond_atom_site_label_1
_geom_bond_atom_site_label_2
_geom_bond_distance
_geom_bond_site_symmetry_2
_geom_bond_publ_flag
Zn1 N1 2.045(6) 35 ?
Zn1 N1 2.045(6) . ?
Zn1 N1 2.045(6) 56 ?
Zn1 Cl1 2.106(5) . ?
Zn2 N2 2.212(7) 58 ?
Zn2 N2 2.212(7) . ?
Zn2 N2 2.212(7) 74 ?
Zn2 N2 2.212(7) 5 ?
Zn2 N2 2.212(7) 30 ?
Zn2 N2 2.212(7) 9 ?
N1 N2 1.314(6) . ?
N1 C1 1.372(8) 28 ?
N2 N1 1.314(6) 28 ?
C1 N1 1.372(8) 28 ?
C1 C1 1.395(12) 28 ?
C1 C2 1.419(9) . ?
C2 C1 1.419(9) 100_655 ?
C2 H2 0.93 . ?
C11 O22 1.4249 . ?
C22 N11 1.498(10) 98 ?
C22 C22 1.596(10) 30 ?
C22 C22 1.596(10) 84 ?
C22 C55 1.632(3) 23 ?
C22 C55 1.631(3) 125 ?
C33 C333 1.4199 . ?
C33 C33 1.543(5) 84 ?
C33 C33 1.543(5) 30 ?
C44 N44 1.562(8) 23 ?
C44 N44 1.5623 . ?
C55 C88 1.4026 . ?
C55 C77 1.5380 . ?
C55 C22 1.631(3) 177 ?
C55 C22 1.631(2) 84 ?
C66 N44 1.3594 . ?
C66 N44 1.359(5) 21 ?
C66 N44 1.359(5) 23 ?
C66 N44 1.3594 3 ?
C66 N33 1.451(9) 98 ?
C66 N33 1.4514 . ?
C66 N33 1.451(9) 3 ?
C66 N33 1.4515 100 ?
C77 C55 1.537(7) 181 ?
C88 C55 1.402(8) 181 ?
C99 O33 1.7225 . ?
C99 O33 1.722(7) 118 ?
C99 O33 1.722(7) 21 ?
C99 O33 1.722(14) 98 ?
C111 N44 1.443(5) 23 ?
C111 N33 1.4707 . ?
C111 N33 1.4707 100 ?
C222 O44 1.3251 . ?
C222 N44 1.4918 . ?
C222 N33 1.755(8) 98 ?
C222 N33 1.7554 . ?
C333 N22 1.4914 . ?
C333 C333 1.674(5) 84 ?
C333 C333 1.674(5) 30 ?
O22 C55 1.727(7) 21 ?
O22 C55 1.727(7) 23 ?
O22 C55 1.7269 3 ?
N11 N11 1.405(14) 99_565 ?
N11 N11 1.407(14) 98 ?
N11 N11 1.4069 100 ?
N11 C22 1.497(15) 128_554 ?
N11 C22 1.498(5) 177 ?
N11 C22 1.498(10) 98 ?
N22 C333 1.491(5) 84 ?
N22 C333 1.4908 30 ?
N33 C111 1.471(9) 21 ?
N33 C222 1.7554(19) 23 ?
N44 N44 1.3418 21 ?
N44 N44 1.3418 23 ?
N44 C111 1.443(5) 21 ?
N44 C44 1.562(12) 98 ?
